data_4085337
loop_
_publ_author_name
'Vollmer, Guy Y.'
'Wallasch, Mark W.'
'Saurenz, Dirk'
'Eger, Tobias R.'
'Bauer, Heiko'
'Wolmersh\"auser, Gotthelf'
'Prosenc, Marc H.'
'Sitzmann, Helmut'

_publ_section_title
;
 Benzylidyne Bridges from Diphenylacetylene and a Methylidyne Bridge from
 Methylmagnesium Chloride
;
_journal_issue 3
_journal_name_full Organometallics
_journal_page_first 644
_journal_paper_doi 10.1021/om501236h
_journal_volume 34
_journal_year 2015
_chemical_formula_sum 'C25 H49 Br2 Fe Na O4'
_chemical_formula_weight 652.30
_chemical_name_systematic
;
 ?
;
_space_group_IT_number 2
_symmetry_cell_setting triclinic
_symmetry_space_group_name_Hall '-P 1'
_symmetry_space_group_name_H-M 'P -1'
_atom_sites_solution_hydrogens geom
_atom_sites_solution_primary direct
_atom_sites_solution_secondary difmap
_audit_creation_method SHELXL-97
_cell_angle_alpha 74.131(9)
_cell_angle_beta 82.930(9)
_cell_angle_gamma 68.190(8)
_cell_formula_units_Z 2
_cell_length_a 8.9374(7)
_cell_length_b 12.0045(9)
_cell_length_c 16.5567(13)
_cell_measurement_reflns_used 1591
_cell_measurement_temperature 293(2)
_cell_measurement_theta_max 28.05
_cell_measurement_theta_min 2.4
_cell_volume 1585.9(2)
_computing_cell_refinement 'Stoe IPDS V2.63'
_computing_data_collection 'Stoe IPDS V2.63'
_computing_data_reduction 'Stoe IPDS V2.63'
_computing_molecular_graphics 'Siemens SHELXTL'
_computing_publication_material 'Siemens SHELXTL'
_computing_structure_refinement 'SHELXL-97 (Sheldrick, 1997)'
_computing_structure_solution 'SIR97 (Giacovazzo et al., 1997)'
_diffrn_ambient_temperature 293(2)
_diffrn_measured_fraction_theta_full 0.932
_diffrn_measured_fraction_theta_max 0.932
_diffrn_measurement_device_type 'Stoe IPDS'
_diffrn_measurement_method \F-Oscillation
_diffrn_radiation_monochromator graphite
_diffrn_radiation_source 'fine-focus sealed tube'
_diffrn_radiation_type MoK\a
_diffrn_radiation_wavelength 0.71073
_diffrn_reflns_av_R_equivalents 0.0786
_diffrn_reflns_av_sigmaI/netI 0.0819
_diffrn_reflns_limit_h_max 11
_diffrn_reflns_limit_h_min -11
_diffrn_reflns_limit_k_max 15
_diffrn_reflns_limit_k_min -15
_diffrn_reflns_limit_l_max 20
_diffrn_reflns_limit_l_min -20
_diffrn_reflns_number 17225
_diffrn_reflns_theta_full 26.73
_diffrn_reflns_theta_max 26.73
_diffrn_reflns_theta_min 2.74
_exptl_absorpt_coefficient_mu 3.034
_exptl_absorpt_correction_T_max 0.33208
_exptl_absorpt_correction_T_min 0.24494
_exptl_absorpt_correction_type multi-scan
_exptl_crystal_colour green
_exptl_crystal_density_diffrn 1.366
_exptl_crystal_density_method 'not measured'
_exptl_crystal_description block
_exptl_crystal_F_000 676
_exptl_crystal_size_max 0.70
_exptl_crystal_size_mid 0.40
_exptl_crystal_size_min 0.24
_refine_diff_density_max 0.893
_refine_diff_density_min -0.596
_refine_diff_density_rms 0.078
_refine_ls_extinction_method none
_refine_ls_goodness_of_fit_ref 0.864
_refine_ls_hydrogen_treatment constr
_refine_ls_matrix_type full
_refine_ls_number_parameters 311
_refine_ls_number_reflns 6274
_refine_ls_number_restraints 0
_refine_ls_restrained_S_all 0.864
_refine_ls_R_factor_all 0.0709
_refine_ls_R_factor_gt 0.0412
_refine_ls_shift/su_max 0.002
_refine_ls_shift/su_mean 0.000
_refine_ls_structure_factor_coef Fsqd
_refine_ls_weighting_scheme 'calc w=1/[\s^2^(Fo^2^)+(0.0440P)^2^+0.0000P] where P=(Fo^2^+2Fc^2^)/3'
_refine_ls_wR_factor_gt 0.0882
_refine_ls_wR_factor_ref 0.0956
_reflns_number_gt 4057
_reflns_number_total 6274
_reflns_threshold_expression >2sigma(I)
_cod_data_source_file om501236h_si_003.cif
_cod_data_source_block 0320_corresponding_to_complex_2
_cod_depositor_comments
;
The following automatic conversions were performed:

'_symmetry_cell_setting' value 'Triclinic' changed to 'triclinic'
according to
/usr/data/users/saulius/crontab/automatic-downloads/rss-feeds/ACS/lib/dictionaries/cif_core.dic
dictionary named 'cif_core.dic' version 2.4.2 from 2011-04-26.

Automatic conversion script
Id: cif_fix_values 3008 2015-01-20 13:52:24Z robertas 

 Adding full bibliography for 4085337--4085338.cif.
;
_cod_original_sg_symbol_H-M P-1
_cod_database_code 4085337

loop_
_symmetry_equiv_pos_as_xyz
'x, y, z'
'-x, -y, -z'

loop_
_atom_site_label
_atom_site_type_symbol
_atom_site_fract_x
_atom_site_fract_y
_atom_site_fract_z
_atom_site_U_iso_or_equiv
_atom_site_adp_type
_atom_site_occupancy
_atom_site_calc_flag
_atom_site_refinement_flags
Br1 Br -0.10474(5) 0.51137(3) 0.21251(3) 0.04420(13) Uani 1 d .
Br2 Br -0.31373(5) 0.29871(4) 0.35087(3) 0.04727(13) Uani 1 d .
Fe1 Fe -0.07541(6) 0.29133(4) 0.26095(3) 0.02826(13) Uani 1 d .
Na1 Na -0.43746(17) 0.56538(13) 0.28222(10) 0.0362(4) Uani 1 d .
O1 O -0.5516(4) 0.5548(3) 0.1645(2) 0.0477(8) Uani 1 d .
O2 O -0.5553(4) 0.7702(3) 0.19171(19) 0.0512(8) Uani 1 d .
O3 O -0.6621(3) 0.5976(2) 0.3802(2) 0.0444(7) Uani 1 d .
O4 O -0.3993(4) 0.6644(3) 0.37888(19) 0.0484(8) Uani 1 d .
C1 C 0.0870(4) 0.1823(3) 0.1652(2) 0.0258(7) Uani 1 d .
C2 C 0.0051(4) 0.1043(3) 0.2169(2) 0.0259(8) Uani 1 d .
C3 C 0.1820(4) 0.2003(3) 0.2200(2) 0.0246(7) Uani 1 d .
H3 H 0.2491 0.2464 0.2029 0.030 Uiso 1 calc R
C4 C 0.1603(4) 0.1384(3) 0.3040(2) 0.0242(7) Uani 1 d .
C5 C 0.0533(4) 0.0787(3) 0.3004(2) 0.0269(8) Uani 1 d .
H5 H 0.0188 0.0291 0.3466 0.032 Uiso 1 calc R
C10 C 0.0989(5) 0.2364(4) 0.0696(2) 0.0409(10) Uani 1 d .
C11 C 0.2124(9) 0.1333(5) 0.0283(3) 0.087(2) Uani 1 d .
H11A H 0.1818 0.0615 0.0472 0.131 Uiso 1 calc R
H11B H 0.3214 0.1122 0.0438 0.131 Uiso 1 calc R
H11C H 0.2044 0.1621 -0.0316 0.131 Uiso 1 calc R
C12 C 0.1770(6) 0.3338(4) 0.0502(2) 0.0439(10) Uani 1 d .
H12A H 0.1762 0.3697 -0.0092 0.066 Uiso 1 calc R
H12B H 0.2863 0.2961 0.0687 0.066 Uiso 1 calc R
H12C H 0.1181 0.3973 0.0789 0.066 Uiso 1 calc R
C13 C -0.0611(8) 0.2971(7) 0.0274(4) 0.108(3) Uani 1 d .
H13A H -0.1312 0.3595 0.0547 0.162 Uiso 1 calc R
H13B H -0.1086 0.2360 0.0313 0.162 Uiso 1 calc R
H13C H -0.0458 0.3347 -0.0306 0.162 Uiso 1 calc R
C20 C -0.1076(5) 0.0442(4) 0.1976(3) 0.0383(9) Uani 1 d .
C21 C -0.2710(7) 0.1392(6) 0.1646(4) 0.0783(18) Uani 1 d .
H21A H -0.3323 0.0980 0.1488 0.117 Uiso 1 calc R
H21B H -0.2541 0.1999 0.1165 0.117 Uiso 1 calc R
H21C H -0.3288 0.1793 0.2077 0.117 Uiso 1 calc R
C22 C -0.1513(6) -0.0374(4) 0.2777(3) 0.0533(12) Uani 1 d .
H22A H -0.2264 -0.0702 0.2652 0.080 Uiso 1 calc R
H22B H -0.1995 0.0109 0.3180 0.080 Uiso 1 calc R
H22C H -0.0557 -0.1044 0.3004 0.080 Uiso 1 calc R
C23 C -0.0237(9) -0.0386(7) 0.1383(5) 0.111(3) Uani 1 d .
H23A H 0.0781 -0.0964 0.1609 0.167 Uiso 1 calc R
H23B H -0.0063 0.0113 0.0845 0.167 Uiso 1 calc R
H23C H -0.0899 -0.0830 0.1323 0.167 Uiso 1 calc R
C40 C 0.2470(4) 0.1297(3) 0.3798(2) 0.0317(8) Uani 1 d .
C41 C 0.2424(7) 0.2581(4) 0.3823(3) 0.0607(14) Uani 1 d .
H41A H 0.1329 0.3102 0.3897 0.091 Uiso 1 calc R
H41B H 0.2863 0.2946 0.3305 0.091 Uiso 1 calc R
H41C H 0.3050 0.2497 0.4282 0.091 Uiso 1 calc R
C42 C 0.4249(5) 0.0484(5) 0.3730(3) 0.0573(13) Uani 1 d .
H42A H 0.4832 0.0496 0.4176 0.086 Uiso 1 calc R
H42B H 0.4698 0.0797 0.3199 0.086 Uiso 1 calc R
H42C H 0.4329 -0.0351 0.3775 0.086 Uiso 1 calc R
C43 C 0.1732(6) 0.0746(5) 0.4609(3) 0.0563(12) Uani 1 d .
H43A H 0.0630 0.1271 0.4663 0.084 Uiso 1 calc R
H43B H 0.2326 0.0680 0.5076 0.084 Uiso 1 calc R
H43C H 0.1771 -0.0061 0.4602 0.084 Uiso 1 calc R
C50 C -0.6065(7) 0.4613(5) 0.1572(4) 0.0685(16) Uani 1 d .
H50A H -0.7217 0.4886 0.1642 0.103 Uiso 1 calc R
H50B H -0.5584 0.3870 0.1997 0.103 Uiso 1 calc R
H50C H -0.5765 0.4450 0.1027 0.103 Uiso 1 calc R
C51 C -0.6198(6) 0.6664(4) 0.1060(3) 0.0624(15) Uani 1 d .
H51A H -0.7350 0.6993 0.1169 0.075 Uiso 1 calc R
H51B H -0.6027 0.6525 0.0500 0.075 Uiso 1 calc R
C52 C -0.5478(7) 0.7567(4) 0.1102(3) 0.0560(12) Uani 1 d .
H52A H -0.4362 0.7295 0.0909 0.067 Uiso 1 calc R
H52B H -0.6046 0.8362 0.0731 0.067 Uiso 1 calc R
C53 C -0.5081(9) 0.8677(5) 0.1973(4) 0.082(2) Uani 1 d .
H53A H -0.3947 0.8472 0.1848 0.123 Uiso 1 calc R
H53B H -0.5306 0.8798 0.2531 0.123 Uiso 1 calc R
H53C H -0.5670 0.9423 0.1578 0.123 Uiso 1 calc R
C60 C -0.8119(6) 0.6069(5) 0.3527(4) 0.0648(14) Uani 1 d .
H60A H -0.8907 0.6164 0.3977 0.097 Uiso 1 calc R
H60B H -0.7987 0.5332 0.3359 0.097 Uiso 1 calc R
H60C H -0.8474 0.6775 0.3058 0.097 Uiso 1 calc R
C61 C -0.6757(5) 0.7014(4) 0.4108(3) 0.0472(11) Uani 1 d .
H61A H -0.7585 0.7120 0.4547 0.057 Uiso 1 calc R
H61B H -0.7052 0.7763 0.3656 0.057 Uiso 1 calc R
C62 C -0.5170(5) 0.6783(4) 0.4446(3) 0.0462(11) Uani 1 d .
H62A H -0.5231 0.7472 0.4663 0.055 Uiso 1 calc R
H62B H -0.4881 0.6039 0.4901 0.055 Uiso 1 calc R
C63 C -0.2474(6) 0.6497(6) 0.4040(4) 0.0773(18) Uani 1 d .
H63A H -0.2551 0.7209 0.4224 0.116 Uiso 1 calc R
H63B H -0.1720 0.6414 0.3575 0.116 Uiso 1 calc R
H63C H -0.2112 0.5769 0.4492 0.116 Uiso 1 calc R

loop_
_atom_site_aniso_label
_atom_site_aniso_U_11
_atom_site_aniso_U_22
_atom_site_aniso_U_33
_atom_site_aniso_U_23
_atom_site_aniso_U_13
_atom_site_aniso_U_12
Br1 0.0374(2) 0.03000(19) 0.0609(3) -0.01174(18) 0.0113(2) -0.01059(17)
Br2 0.0426(2) 0.0406(2) 0.0487(3) -0.01112(18) 0.0195(2) -0.00988(19)
Fe1 0.0255(3) 0.0276(2) 0.0303(3) -0.0105(2) 0.0006(2) -0.0059(2)
Na1 0.0298(8) 0.0383(8) 0.0421(9) -0.0192(7) -0.0001(7) -0.0077(6)
O1 0.0481(17) 0.0461(16) 0.058(2) -0.0179(14) -0.0115(15) -0.0199(14)
O2 0.067(2) 0.0410(15) 0.0493(19) -0.0147(13) -0.0115(16) -0.0180(15)
O3 0.0320(15) 0.0384(14) 0.063(2) -0.0160(14) 0.0019(14) -0.0109(13)
O4 0.0432(16) 0.0694(19) 0.0435(17) -0.0308(15) 0.0063(14) -0.0224(15)
C1 0.0317(19) 0.0254(15) 0.0219(17) -0.0091(13) -0.0019(15) -0.0092(15)
C2 0.0239(17) 0.0236(15) 0.0291(19) -0.0092(14) -0.0026(15) -0.0046(14)
C3 0.0232(17) 0.0267(16) 0.0275(18) -0.0096(14) 0.0024(15) -0.0118(14)
C4 0.0243(17) 0.0250(15) 0.0229(17) -0.0065(13) -0.0004(14) -0.0079(14)
C5 0.0252(17) 0.0249(16) 0.0288(19) -0.0047(14) -0.0014(15) -0.0080(14)
C10 0.055(3) 0.045(2) 0.027(2) -0.0048(17) -0.0045(19) -0.024(2)
C11 0.158(6) 0.076(4) 0.046(3) -0.032(3) 0.040(4) -0.064(4)
C12 0.060(3) 0.045(2) 0.026(2) -0.0025(17) 0.004(2) -0.023(2)
C13 0.095(5) 0.169(7) 0.053(4) 0.051(4) -0.043(3) -0.082(5)
C20 0.043(2) 0.047(2) 0.039(2) -0.0165(18) -0.0016(19) -0.026(2)
C21 0.063(4) 0.099(4) 0.077(4) 0.023(3) -0.030(3) -0.056(3)
C22 0.055(3) 0.054(3) 0.063(3) -0.007(2) -0.008(2) -0.037(2)
C23 0.126(5) 0.150(6) 0.147(7) -0.125(6) 0.082(5) -0.113(5)
C40 0.033(2) 0.0385(19) 0.0259(19) -0.0075(15) -0.0017(16) -0.0149(17)
C41 0.086(4) 0.061(3) 0.051(3) -0.019(2) -0.024(3) -0.035(3)
C42 0.036(2) 0.081(3) 0.047(3) -0.014(2) -0.015(2) -0.009(2)
C43 0.057(3) 0.090(3) 0.029(2) -0.007(2) -0.002(2) -0.039(3)
C50 0.073(4) 0.057(3) 0.094(4) -0.028(3) -0.024(3) -0.030(3)
C51 0.069(3) 0.054(3) 0.061(3) -0.016(2) -0.034(3) -0.007(3)
C52 0.075(3) 0.047(2) 0.048(3) -0.010(2) -0.001(3) -0.026(2)
C53 0.145(6) 0.062(3) 0.066(4) -0.017(3) -0.011(4) -0.063(4)
C60 0.041(3) 0.061(3) 0.095(4) -0.022(3) -0.003(3) -0.019(2)
C61 0.044(2) 0.046(2) 0.053(3) -0.024(2) 0.014(2) -0.014(2)
C62 0.053(3) 0.050(2) 0.039(2) -0.0189(19) 0.006(2) -0.019(2)
C63 0.051(3) 0.127(5) 0.080(4) -0.058(4) 0.002(3) -0.040(3)

loop_
_atom_type_symbol
_atom_type_description
_atom_type_scat_dispersion_real
_atom_type_scat_dispersion_imag
_atom_type_scat_source
C C 0.0033 0.0016 'International Tables Vol C Tables 4.2.6.8 and 6.1.1.4'
H H 0.0000 0.0000 'International Tables Vol C Tables 4.2.6.8 and 6.1.1.4'
O O 0.0106 0.0060 'International Tables Vol C Tables 4.2.6.8 and 6.1.1.4'
Na Na 0.0362 0.0249 'International Tables Vol C Tables 4.2.6.8 and 6.1.1.4'
Fe Fe 0.3463 0.8444 'International Tables Vol C Tables 4.2.6.8 and 6.1.1.4'
Br Br -0.2901 2.4595 'International Tables Vol C Tables 4.2.6.8 and 6.1.1.4'

loop_
_geom_angle_atom_site_label_1
_geom_angle_atom_site_label_2
_geom_angle_atom_site_label_3
_geom_angle
Fe1 Br1 Na1 86.32(3)
Fe1 Br2 Na1 87.96(4)
C4 Fe1 C3 36.50(12)
C4 Fe1 C5 35.81(12)
C3 Fe1 C5 58.75(13)
C4 Fe1 C1 60.88(11)
C3 Fe1 C1 35.95(12)
C5 Fe1 C1 58.85(12)
C4 Fe1 C2 60.14(11)
C3 Fe1 C2 59.07(12)
C5 Fe1 C2 35.10(12)
C1 Fe1 C2 35.40(12)
C4 Fe1 Br2 118.25(9)
C3 Fe1 Br2 153.83(9)
C5 Fe1 Br2 96.43(9)
C1 Fe1 Br2 140.16(9)
C2 Fe1 Br2 106.33(9)
C4 Fe1 Br1 123.14(9)
C3 Fe1 Br1 100.74(9)
C5 Fe1 Br1 158.20(9)
C1 Fe1 Br1 109.89(9)
C2 Fe1 Br1 143.19(9)
Br2 Fe1 Br1 102.36(2)
O4 Na1 O1 155.17(12)
O4 Na1 O3 70.39(10)
O1 Na1 O3 102.21(12)
O4 Na1 O2 86.68(11)
O1 Na1 O2 69.68(11)
O3 Na1 O2 92.55(11)
O4 Na1 Br2 109.52(10)
O1 Na1 Br2 94.33(8)
O3 Na1 Br2 93.51(8)
O2 Na1 Br2 163.79(9)
O4 Na1 Br1 94.06(9)
O1 Na1 Br1 96.41(9)
O3 Na1 Br1 160.99(9)
O2 Na1 Br1 97.52(10)
Br2 Na1 Br1 81.18(4)
O4 Na1 C52 110.17(12)
O1 Na1 C52 48.33(11)
O3 Na1 C52 108.47(13)
O2 Na1 C52 25.18(10)
Br2 Na1 C52 139.16(9)
Br1 Na1 C52 86.79(11)
C51 O1 C50 112.6(4)
C51 O1 Na1 116.2(2)
C50 O1 Na1 128.0(3)
C52 O2 C53 113.6(4)
C52 O2 Na1 107.2(2)
C53 O2 Na1 120.2(3)
C60 O3 C61 112.3(3)
C60 O3 Na1 117.2(3)
C61 O3 Na1 107.9(2)
C63 O4 C62 112.4(4)
C63 O4 Na1 123.8(3)
C62 O4 Na1 114.8(3)
C3 C1 C2 106.4(3)
C3 C1 C10 119.4(3)
C2 C1 C10 134.1(3)
C3 C1 Fe1 68.78(17)
C2 C1 Fe1 73.64(18)
C10 C1 Fe1 125.3(2)
C5 C2 C1 106.7(3)
C5 C2 C20 119.8(3)
C1 C2 C20 133.4(3)
C5 C2 Fe1 69.98(17)
C1 C2 Fe1 70.96(17)
C20 C2 Fe1 126.4(2)
C4 C3 C1 110.6(3)
C4 C3 Fe1 71.72(19)
C1 C3 Fe1 75.28(19)
C5 C4 C3 105.4(3)
C5 C4 C40 127.9(3)
C3 C4 C40 126.5(3)
C5 C4 Fe1 74.29(19)
C3 C4 Fe1 71.78(18)
C40 C4 Fe1 122.8(2)
C4 C5 C2 110.9(3)
C4 C5 Fe1 69.90(18)
C2 C5 Fe1 74.92(18)
C13 C10 C12 106.4(4)
C13 C10 C1 113.9(4)
C12 C10 C1 111.3(3)
C13 C10 C11 110.4(5)
C12 C10 C11 105.1(4)
C1 C10 C11 109.3(3)
C22 C20 C23 107.0(4)
C22 C20 C21 103.8(4)
C23 C20 C21 111.9(5)
C22 C20 C2 110.5(3)
C23 C20 C2 110.4(4)
C21 C20 C2 112.9(3)
C43 C40 C4 111.5(3)
C43 C40 C42 109.3(4)
C4 C40 C42 108.9(3)
C43 C40 C41 108.9(4)
C4 C40 C41 110.9(3)
C42 C40 C41 107.2(4)
O1 C51 C52 110.8(4)
O2 C52 C51 111.4(4)
O2 C52 Na1 47.59(19)
C51 C52 Na1 80.3(3)
O3 C61 C62 108.2(3)
O4 C62 C61 108.6(3)

loop_
_geom_bond_atom_site_label_1
_geom_bond_atom_site_label_2
_geom_bond_distance
Br1 Fe1 2.4633(7)
Br1 Na1 2.9542(15)
Br2 Fe1 2.4316(7)
Br2 Na1 2.9072(15)
Fe1 C4 2.257(3)
Fe1 C3 2.258(3)
Fe1 C5 2.314(3)
Fe1 C1 2.343(3)
Fe1 C2 2.378(3)
Na1 O4 2.359(3)
Na1 O1 2.362(3)
Na1 O3 2.404(3)
Na1 O2 2.419(3)
Na1 C52 3.129(5)
O1 C51 1.390(5)
O1 C50 1.419(5)
O2 C52 1.394(5)
O2 C53 1.410(5)
O3 C60 1.423(5)
O3 C61 1.429(5)
O4 C63 1.402(6)
O4 C62 1.416(5)
C1 C3 1.422(5)
C1 C2 1.436(5)
C1 C10 1.545(5)
C2 C5 1.416(5)
C2 C20 1.545(5)
C3 C4 1.414(5)
C4 C5 1.407(5)
C4 C40 1.514(5)
C10 C13 1.502(7)
C10 C12 1.518(6)
C10 C11 1.545(6)
C20 C22 1.522(6)
C20 C23 1.520(6)
C20 C21 1.533(6)
C40 C43 1.516(6)
C40 C42 1.535(5)
C40 C41 1.538(5)
C51 C52 1.471(7)
C61 C62 1.490(6)
